data_7118672
loop_
_publ_author_name
'Jiang, Wei'
'Yang, Jin'
'Liu, Ying-Ying'
'Ma, Jian-Fang'

_publ_section_title
;
 Porphyrin-based mixed-valent Ag(I)/Ag(II) and Cu(I)/Cu(II) networks as
 efficient heterogeneous catalysts for the azide-alkyne "click" reaction
 and promising oxidation of ethylbenzene
;
_journal_coden_ASTM CHCOFS
_journal_issue 7
_journal_name_full
;
 Chemical Communications (Cambridge, United Kingdom)
;
_journal_page_first 1373
_journal_page_last 1376
_journal_paper_doi 10.1039/c5cc08456c
_journal_volume 52
_journal_year 2016
_chemical_formula_moiety 'C15 H12 F N3'
_chemical_formula_sum 'C15 H12 F N3'
_chemical_formula_weight 253.28
_space_group_IT_number 7
_symmetry_cell_setting monoclinic
_symmetry_space_group_name_Hall 'P -2yc'
_symmetry_space_group_name_H-M 'P 1 c 1'
_atom_sites_solution_hydrogens geom
_atom_sites_solution_primary direct
_atom_sites_solution_secondary difmap
_audit_creation_method SHELXL-97
_audit_update_record
;
2015-11-16 deposited with the CCDC.
2015-11-23 downloaded from the CCDC.
;
_cell_angle_alpha 90.00
_cell_angle_beta 103.500(12)
_cell_angle_gamma 90.00
_cell_formula_units_Z 4
_cell_length_a 5.6730(7)
_cell_length_b 15.311(2)
_cell_length_c 15.1600(19)
_cell_measurement_reflns_used 849
_cell_measurement_temperature 293(2)
_cell_measurement_theta_max 29.1238
_cell_measurement_theta_min 3.6219
_cell_volume 1280.4(3)
_computing_cell_refinement CrysAlis
_computing_data_collection 'CrysAlis (Oxford Diffraction, 2006)'
_computing_data_reduction CrysAlis
_computing_structure_refinement 'SHELXL-97 (Sheldrick, 2008)'
_computing_structure_solution 'SHELXS-97 (Sheldrick, 1997)'
_diffrn_ambient_temperature 293(2)
_diffrn_detector_area_resol_mean 10.0
_diffrn_measured_fraction_theta_full 0.994
_diffrn_measured_fraction_theta_max 0.855
_diffrn_measurement_device_type 'Oxford Diffraction Gemini R Ultra'
_diffrn_measurement_method '\w scan'
_diffrn_radiation_monochromator graphite
_diffrn_radiation_source 'fine-focus sealed tube'
_diffrn_radiation_type MoK\a
_diffrn_radiation_wavelength 0.71069
_diffrn_reflns_av_R_equivalents 0.0438
_diffrn_reflns_av_unetI/netI 0.0711
_diffrn_reflns_limit_h_max 7
_diffrn_reflns_limit_h_min -6
_diffrn_reflns_limit_k_max 12
_diffrn_reflns_limit_k_min -20
_diffrn_reflns_limit_l_max 13
_diffrn_reflns_limit_l_min -20
_diffrn_reflns_number 5481
_diffrn_reflns_theta_full 25.00
_diffrn_reflns_theta_max 29.18
_diffrn_reflns_theta_min 3.69
_exptl_absorpt_coefficient_mu 0.091
_exptl_absorpt_correction_T_max 1.00000
_exptl_absorpt_correction_T_min 0.28544
_exptl_absorpt_correction_type multi-scan
_exptl_crystal_colour colourless
_exptl_crystal_density_diffrn 1.314
_exptl_crystal_density_method 'not measured'
_exptl_crystal_description block
_exptl_crystal_F_000 528
_exptl_crystal_size_max 0.15
_exptl_crystal_size_mid 0.10
_exptl_crystal_size_min 0.05
_refine_diff_density_max 0.161
_refine_diff_density_min -0.138
_refine_diff_density_rms 0.035
_refine_ls_abs_structure_details 'Flack H D (1983), Acta Cryst. A39, 876-881'
_refine_ls_abs_structure_Flack -7(2)
_refine_ls_extinction_coef 0.017(4)
_refine_ls_extinction_expression Fc^*^=kFc[1+0.001xFc^2^\l^3^/sin(2\q)]^-1/4^
_refine_ls_extinction_method SHELXL
_refine_ls_goodness_of_fit_ref 1.025
_refine_ls_hydrogen_treatment mixed
_refine_ls_matrix_type full
_refine_ls_number_parameters 364
_refine_ls_number_reflns 3761
_refine_ls_number_restraints 2
_refine_ls_restrained_S_all 1.025
_refine_ls_R_factor_all 0.1098
_refine_ls_R_factor_gt 0.0564
_refine_ls_shift/su_max 0.002
_refine_ls_shift/su_mean 0.000
_refine_ls_structure_factor_coef Fsqd
_refine_ls_weighting_details 'calc w=1/[\s^2^(Fo^2^)+(0.0757P)^2^+0.0000P] where P=(Fo^2^+2Fc^2^)/3'
_refine_ls_weighting_scheme calc
_refine_ls_wR_factor_gt 0.1387
_refine_ls_wR_factor_ref 0.1740
_reflns_number_gt 2202
_reflns_number_total 3761
_reflns_threshold_expression >2\s(I)
_cod_duplicate_entry 7118456
_cod_data_source_file c5cc08456c2.cif
_cod_data_source_block Compound-2b
_cod_original_sg_symbol_H-M 'P c'
_cod_database_code 7118672

loop_
_symmetry_equiv_pos_as_xyz
'x, y, z'
'x, -y, z+1/2'

loop_
_atom_site_label
_atom_site_type_symbol
_atom_site_fract_x
_atom_site_fract_y
_atom_site_fract_z
_atom_site_U_iso_or_equiv
_atom_site_adp_type
_atom_site_occupancy
_atom_site_symmetry_multiplicity
_atom_site_calc_flag
_atom_site_refinement_flags
_atom_site_disorder_assembly
_atom_site_disorder_group
C1 C 0.3705(9) -0.5767(3) 0.6933(4) 0.0597(13) Uani 1 1 d . . .
C2 C 0.2575(9) -0.5813(4) 0.7643(4) 0.0728(15) Uani 1 1 d . . .
H2 H 0.1088 -0.6096 0.7558 0.087 Uiso 1 1 calc R . .
C3 C 0.3581(12) -0.5454(5) 0.8468(4) 0.0892(18) Uani 1 1 d . . .
H3 H 0.2785 -0.5499 0.8937 0.107 Uiso 1 1 calc R . .
C4 C 0.5767(13) -0.5024(4) 0.8610(5) 0.093(2) Uani 1 1 d . . .
H4 H 0.6458 -0.4785 0.9175 0.112 Uiso 1 1 calc R . .
C5 C 0.6909(13) -0.4951(4) 0.7920(6) 0.096(2) Uani 1 1 d . . .
H5 H 0.8372 -0.4651 0.8012 0.115 Uiso 1 1 calc R . .
C6 C 0.5902(10) -0.5326(4) 0.7063(4) 0.0770(16) Uani 1 1 d . . .
H6 H 0.6696 -0.5278 0.6593 0.092 Uiso 1 1 calc R . .
C7 C 0.2591(8) -0.6143(3) 0.6043(3) 0.0546(11) Uani 1 1 d . C .
C8 C 0.3621(10) -0.6436(3) 0.5368(4) 0.0624(13) Uani 1 1 d . C .
H8 H 0.5262 -0.6448 0.5372 0.075 Uiso 1 1 calc R . .
C9 C 0.1783(11) -0.7111(4) 0.3815(4) 0.0782(17) Uani 1 1 d . . .
H9A H 0.3412 -0.7095 0.3717 0.094 Uiso 1 1 calc R . .
H9B H 0.0735 -0.6781 0.3332 0.094 Uiso 1 1 calc R . .
C10 C 0.0923(10) -0.8042(4) 0.3782(3) 0.0667(14) Uani 1 1 d . . .
C13 C 0.1724(12) -0.9558(4) 0.4142(4) 0.0816(17) Uani 1 1 d . . .
H13 H 0.2791 -0.9993 0.4417 0.098 Uiso 1 1 calc R C .
C14 C -0.2216(11) -0.9130(5) 0.3319(4) 0.0883(19) Uani 1 1 d . . .
H14 H -0.3803 -0.9265 0.3025 0.106 Uiso 1 1 calc R A 1
C15 C -0.0615(13) -0.9768(4) 0.3717(5) 0.0877(19) Uani 1 1 d . . .
H15 H -0.1122 -1.0347 0.3699 0.105 Uiso 1 1 calc R . .
C16 C -0.0640(8) -1.1945(3) 0.6112(3) 0.0540(11) Uani 1 1 d . . .
C17 C 0.1631(9) -1.2315(4) 0.6460(3) 0.0693(15) Uani 1 1 d . . .
H17 H 0.2937 -1.1948 0.6691 0.083 Uiso 1 1 calc R . .
C18 C 0.2009(11) -1.3198(4) 0.6474(4) 0.0794(17) Uani 1 1 d . . .
H18 H 0.3537 -1.3425 0.6727 0.095 Uiso 1 1 calc R . .
C19 C 0.0116(11) -1.3747(4) 0.6112(4) 0.0831(17) Uani 1 1 d . . .
H19 H 0.0362 -1.4346 0.6097 0.100 Uiso 1 1 calc R . .
C20 C -0.2158(12) -1.3397(4) 0.5771(4) 0.0817(17) Uani 1 1 d . . .
H20 H -0.3445 -1.3768 0.5530 0.098 Uiso 1 1 calc R . .
C21 C -0.2550(10) -1.2530(4) 0.5780(4) 0.0706(15) Uani 1 1 d . . .
H21 H -0.4111 -1.2315 0.5562 0.085 Uiso 1 1 calc R . .
C22 C -0.1024(8) -1.1003(3) 0.6103(3) 0.0539(11) Uani 1 1 d . . .
C23 C 0.0620(9) -1.0331(4) 0.6210(3) 0.0651(14) Uani 1 1 d . . .
H23 H 0.2298 -1.0376 0.6318 0.078 Uiso 1 1 calc R . .
C24 C 0.0140(11) -0.8676(3) 0.6198(4) 0.0777(17) Uani 1 1 d . . .
H24A H -0.0978 -0.8324 0.5758 0.093 Uiso 1 1 calc R . .
H24B H 0.1723 -0.8640 0.6061 0.093 Uiso 1 1 calc R . .
C25 C 0.0287(9) -0.8324(3) 0.7136(3) 0.0610(13) Uani 1 1 d . B .
C27 C -0.1328(14) -0.7521(4) 0.8228(5) 0.092(2) Uani 1 1 d . B .
H27 H -0.2592 -0.7209 0.8374 0.111 Uiso 1 1 calc R . .
C28 C 0.0739(17) -0.7680(5) 0.8875(5) 0.098(2) Uani 1 1 d . . .
H28 H 0.0899 -0.7458 0.9457 0.118 Uiso 1 1 calc R . .
C30 C 0.2529(15) -0.8150(5) 0.8683(5) 0.095(2) Uani 1 1 d . B .
H30 H 0.3928 -0.8260 0.9129 0.114 Uiso 1 1 calc R . .
N1 N 0.1775(8) -0.6701(3) 0.4701(3) 0.0653(11) Uani 1 1 d . . .
N2 N -0.0363(7) -0.6609(3) 0.4935(3) 0.0707(12) Uani 1 1 d . . .
N3 N 0.0139(7) -0.6260(3) 0.5763(3) 0.0673(12) Uani 1 1 d . . .
N4 N -0.0693(8) -0.9599(3) 0.6127(3) 0.0641(11) Uani 1 1 d . . .
N5 N -0.3075(9) -0.9779(3) 0.5958(3) 0.0760(13) Uani 1 1 d . . .
N6 N -0.3285(7) -1.0645(3) 0.5951(3) 0.0734(13) Uani 1 1 d . . .
F2 F -0.3604(18) -0.7769(7) 0.6687(8) 0.119(5) Uani 0.387(11) 1 d P B 1
F2' F 0.3995(10) -0.9008(4) 0.7682(4) 0.096(3) Uani 0.613(11) 1 d P B 2
C29 C 0.2294(11) -0.8468(4) 0.7828(4) 0.0731(15) Uani 1 1 d . . .
H29 H 0.3548 -0.8797 0.7705 0.088 Uiso 0.387(11) 1 d P B 1
C26 C -0.1535(10) -0.7825(4) 0.7356(4) 0.0768(16) Uani 1 1 d . . .
F1 F -0.2974(8) -0.7635(3) 0.3009(3) 0.109(2) Uani 0.881(12) 1 d P C 1
F1' F 0.448(6) -0.837(2) 0.464(2) 0.117(16) Uani 0.119(12) 1 d P C 2
H26 H -0.2949 -0.7702 0.6911 0.140 Uiso 0.613(11) 1 d P B 2
C12 C 0.2493(10) -0.8708(4) 0.4164(4) 0.0705(15) Uani 1 1 d . C .
H12 H 0.4077 -0.8566 0.4431 0.085 Uiso 0.881(12) 1 d P C 1
C11 C -0.1393(10) -0.8294(5) 0.3370(3) 0.0744(16) Uani 1 1 d . C 1
H11 H -0.2580 -0.7907 0.3087 0.089 Uiso 0.119(12) 1 d P C 2

loop_
_atom_site_aniso_label
_atom_site_aniso_U_11
_atom_site_aniso_U_22
_atom_site_aniso_U_33
_atom_site_aniso_U_23
_atom_site_aniso_U_13
_atom_site_aniso_U_12
C1 0.056(3) 0.054(3) 0.071(3) 0.006(2) 0.019(3) 0.004(2)
C2 0.060(3) 0.092(4) 0.067(3) 0.004(3) 0.016(3) -0.005(3)
C3 0.081(4) 0.116(5) 0.072(4) -0.006(4) 0.020(3) -0.005(4)
C4 0.087(5) 0.096(5) 0.091(5) -0.016(4) 0.010(4) -0.008(4)
C5 0.071(4) 0.089(4) 0.125(6) -0.032(4) 0.016(4) -0.009(3)
C6 0.060(3) 0.077(4) 0.098(4) -0.001(3) 0.028(3) -0.011(3)
C7 0.048(3) 0.053(2) 0.066(3) 0.009(2) 0.019(2) 0.006(2)
C8 0.057(3) 0.067(3) 0.070(3) 0.003(3) 0.029(3) 0.001(2)
C9 0.098(5) 0.088(4) 0.057(3) 0.006(3) 0.037(3) 0.007(3)
C10 0.068(4) 0.086(4) 0.051(3) 0.003(3) 0.024(2) 0.015(3)
C13 0.084(4) 0.084(4) 0.076(4) -0.006(3) 0.016(3) 0.024(3)
C14 0.071(4) 0.126(6) 0.071(4) -0.036(4) 0.023(3) -0.007(4)
C15 0.098(5) 0.085(4) 0.086(4) -0.009(4) 0.034(4) 0.000(4)
C16 0.049(3) 0.074(3) 0.041(2) 0.003(2) 0.0137(19) 0.000(3)
C17 0.051(3) 0.087(4) 0.066(3) -0.005(3) 0.006(2) 0.002(3)
C18 0.067(4) 0.091(4) 0.078(4) 0.017(3) 0.013(3) 0.018(3)
C19 0.088(5) 0.084(4) 0.085(4) 0.012(3) 0.035(3) 0.014(4)
C20 0.086(5) 0.073(4) 0.087(4) -0.001(3) 0.021(3) -0.009(3)
C21 0.055(3) 0.088(4) 0.068(3) 0.004(3) 0.013(3) -0.003(3)
C22 0.047(3) 0.071(3) 0.045(2) -0.003(2) 0.0123(19) 0.001(2)
C23 0.052(3) 0.087(4) 0.058(3) 0.005(3) 0.015(2) 0.002(3)
C24 0.098(5) 0.065(3) 0.072(3) 0.010(3) 0.023(3) -0.017(3)
C25 0.067(4) 0.058(3) 0.058(3) 0.004(2) 0.015(2) -0.007(3)
C27 0.118(6) 0.076(4) 0.104(6) -0.006(4) 0.069(5) -0.016(4)
C28 0.135(7) 0.100(5) 0.063(4) -0.003(4) 0.030(4) -0.037(5)
C30 0.104(6) 0.093(5) 0.079(4) -0.005(4) 0.006(4) -0.022(4)
N1 0.064(3) 0.075(3) 0.064(3) 0.003(2) 0.029(2) 0.011(2)
N2 0.058(3) 0.088(3) 0.066(3) -0.011(2) 0.016(2) 0.013(2)
N3 0.051(3) 0.079(3) 0.072(3) -0.007(2) 0.016(2) 0.003(2)
N4 0.067(3) 0.070(3) 0.057(2) 0.003(2) 0.018(2) -0.003(2)
N5 0.062(3) 0.078(3) 0.085(3) 0.002(3) 0.012(2) 0.007(2)
N6 0.049(3) 0.076(3) 0.089(3) 0.004(3) 0.004(2) 0.001(2)
F2 0.089(8) 0.108(8) 0.147(10) 0.035(7) 0.002(6) 0.027(5)
F2' 0.066(4) 0.095(4) 0.127(5) -0.010(3) 0.022(3) 0.007(3)
C29 0.067(4) 0.071(4) 0.079(4) -0.003(3) 0.013(3) -0.010(3)
C26 0.072(4) 0.076(4) 0.083(4) 0.012(3) 0.019(3) -0.010(3)
F1 0.086(3) 0.144(4) 0.086(3) -0.001(2) -0.003(2) 0.049(3)
F1' 0.11(3) 0.11(3) 0.13(3) 0.04(2) 0.01(2) 0.00(2)
C12 0.063(4) 0.086(4) 0.063(3) -0.007(3) 0.016(3) 0.006(3)
C11 0.061(4) 0.113(5) 0.048(3) 0.002(3) 0.011(2) 0.020(4)

loop_
_atom_type_symbol
_atom_type_description
_atom_type_scat_dispersion_real
_atom_type_scat_dispersion_imag
_atom_type_scat_source
C C 0.0033 0.0016 'International Tables Vol C Tables 4.2.6.8 and 6.1.1.4'
H H 0.0000 0.0000 'International Tables Vol C Tables 4.2.6.8 and 6.1.1.4'
N N 0.0061 0.0033 'International Tables Vol C Tables 4.2.6.8 and 6.1.1.4'
F F 0.0171 0.0103 'International Tables Vol C Tables 4.2.6.8 and 6.1.1.4'

loop_
_geom_angle_atom_site_label_1
_geom_angle_atom_site_label_2
_geom_angle_atom_site_label_3
_geom_angle
_geom_angle_site_symmetry_1
_geom_angle_site_symmetry_3
C2 C1 C6 118.6(5) . .
C2 C1 C7 121.3(5) . .
C6 C1 C7 120.0(5) . .
C3 C2 C1 121.6(6) . .
C3 C2 H2 119.2 . .
C1 C2 H2 119.2 . .
C2 C3 C4 120.4(7) . .
C2 C3 H3 119.8 . .
C4 C3 H3 119.8 . .
C5 C4 C3 119.6(7) . .
C5 C4 H4 120.2 . .
C3 C4 H4 120.2 . .
C4 C5 C6 120.8(6) . .
C4 C5 H5 119.6 . .
C6 C5 H5 119.6 . .
C1 C6 C5 119.0(6) . .
C1 C6 H6 120.5 . .
C5 C6 H6 120.5 . .
C8 C7 N3 107.8(4) . .
C8 C7 C1 130.5(5) . .
N3 C7 C1 121.7(4) . .
N1 C8 C7 105.7(5) . .
N1 C8 H8 127.2 . .
C7 C8 H8 127.2 . .
N1 C9 C10 111.2(4) . .
N1 C9 H9A 109.4 . .
C10 C9 H9A 109.4 . .
N1 C9 H9B 109.4 . .
C10 C9 H9B 109.4 . .
H9A C9 H9B 108.0 . .
C11 C10 C12 115.9(6) . .
C11 C10 C9 123.3(5) . .
C12 C10 C9 120.7(5) . .
C12 C13 C15 120.1(5) . .
C12 C13 H13 120.0 . .
C15 C13 H13 120.0 . .
C11 C14 C15 117.5(6) . .
C11 C14 H14 121.2 . .
C15 C14 H14 121.2 . .
C13 C15 C14 120.5(6) . .
C13 C15 H15 119.8 . .
C14 C15 H15 119.8 . .
C17 C16 C21 116.3(5) . .
C17 C16 C22 121.9(4) . .
C21 C16 C22 121.8(4) . .
C18 C17 C16 122.3(5) . .
C18 C17 H17 118.8 . .
C16 C17 H17 118.8 . .
C17 C18 C19 119.6(5) . .
C17 C18 H18 120.2 . .
C19 C18 H18 120.2 . .
C18 C19 C20 119.2(6) . .
C18 C19 H19 120.4 . .
C20 C19 H19 120.4 . .
C21 C20 C19 121.4(6) . .
C21 C20 H20 119.3 . .
C19 C20 H20 119.3 . .
C20 C21 C16 121.1(5) . .
C20 C21 H21 119.4 . .
C16 C21 H21 119.4 . .
N6 C22 C23 107.7(5) . .
N6 C22 C16 122.1(4) . .
C23 C22 C16 130.2(4) . .
N4 C23 C22 105.6(4) . .
N4 C23 H23 127.2 . .
C22 C23 H23 127.2 . .
N4 C24 C25 110.9(4) . .
N4 C24 H24A 109.5 . .
C25 C24 H24A 109.5 . .
N4 C24 H24B 109.5 . .
C25 C24 H24B 109.5 . .
H24A C24 H24B 108.1 . .
C29 C25 C26 115.8(5) . .
C29 C25 C24 121.1(5) . .
C26 C25 C24 123.0(5) . .
C28 C27 C26 119.6(7) . .
C28 C27 H27 120.2 . .
C26 C27 H27 120.2 . .
C30 C28 C27 120.8(7) . .
C30 C28 H28 119.6 . .
C27 C28 H28 119.6 . .
C28 C30 C29 119.4(7) . .
C28 C30 H30 120.3 . .
C29 C30 H30 120.3 . .
C8 N1 N2 111.2(4) . .
C8 N1 C9 130.3(5) . .
N2 N1 C9 118.4(4) . .
N3 N2 N1 106.4(4) . .
N2 N3 C7 108.8(4) . .
C23 N4 N5 111.1(4) . .
C23 N4 C24 129.1(5) . .
N5 N4 C24 119.9(5) . .
N6 N5 N4 106.9(4) . .
N5 N6 C22 108.7(4) . .
C26 F2 H26 16.8(9) . .
C29 F2' H29 12.6(6) . .
F2' C29 C30 117.9(6) . .
F2' C29 C25 118.5(6) . .
C30 C29 C25 123.3(6) . .
F2' C29 H29 5.6(3) . .
C30 C29 H29 118.6(6) . .
C25 C29 H29 118.1(6) . .
F2 C26 C27 123.9(8) . .
F2 C26 C25 114.6(7) . .
C27 C26 C25 121.0(6) . .
F2 C26 H26 8.0(5) . .
C27 C26 H26 119.2(7) . .
C25 C26 H26 119.8(7) . .
C11 F1 H11 14.4(4) . .
C12 F1' H12 29(3) . .
F1' C12 C13 128.8(15) . .
F1' C12 C10 109.0(16) . .
C13 C12 C10 121.2(6) . .
F1' C12 H12 13.8(18) . .
C13 C12 H12 120.4(6) . .
C10 C12 H12 118.4(6) . .
C14 C11 C10 124.8(6) . .
C14 C11 F1 119.0(6) . .
C10 C11 F1 116.2(6) . .
C14 C11 H11 111.9(6) . .
C10 C11 H11 123.3(7) . .
F1 C11 H11 7.4(2) . .

loop_
_geom_bond_atom_site_label_1
_geom_bond_atom_site_label_2
_geom_bond_distance
_geom_bond_site_symmetry_2
C1 C2 1.378(7) .
C1 C6 1.390(7) .
C1 C7 1.468(7) .
C2 C3 1.363(8) .
C2 H2 0.9300 .
C3 C4 1.375(9) .
C3 H3 0.9300 .
C4 C5 1.358(10) .
C4 H4 0.9300 .
C5 C6 1.413(9) .
C5 H5 0.9300 .
C6 H6 0.9300 .
C7 C8 1.366(7) .
C7 N3 1.368(6) .
C8 N1 1.338(6) .
C8 H8 0.9300 .
C9 N1 1.484(7) .
C9 C10 1.504(8) .
C9 H9A 0.9700 .
C9 H9B 0.9700 .
C10 C11 1.371(8) .
C10 C12 1.387(7) .
C13 C12 1.371(8) .
C13 C15 1.371(9) .
C13 H13 0.9300 .
C14 C11 1.358(9) .
C14 C15 1.374(9) .
C14 H14 0.9300 .
C15 H15 0.9300 .
C16 C17 1.394(7) .
C16 C21 1.406(7) .
C16 C22 1.457(6) .
C17 C18 1.368(8) .
C17 H17 0.9300 .
C18 C19 1.373(8) .
C18 H18 0.9300 .
C19 C20 1.381(8) .
C19 H19 0.9300 .
C20 C21 1.346(8) .
C20 H20 0.9300 .
C21 H21 0.9300 .
C22 N6 1.364(6) .
C22 C23 1.373(7) .
C23 N4 1.335(6) .
C23 H23 0.9300 .
C24 N4 1.485(7) .
C24 C25 1.505(8) .
C24 H24A 0.9700 .
C24 H24B 0.9700 .
C25 C29 1.374(7) .
C25 C26 1.387(8) .
C27 C28 1.363(10) .
C27 C26 1.381(9) .
C27 H27 0.9300 .
C28 C30 1.330(10) .
C28 H28 0.9300 .
C30 C29 1.361(9) .
C30 H30 0.9300 .
N1 N2 1.349(6) .
N2 N3 1.332(5) .
N4 N5 1.344(6) .
N5 N6 1.332(6) .
F2 C26 1.363(11) .
F2 H26 0.453(11) .
F2' C29 1.328(8) .
F2' H29 0.416(6) .
C29 H29 0.927(6) .
C26 H26 0.939(6) .
F1 C11 1.375(7) .
F1 H11 0.474(4) .
F1' C12 1.29(3) .
F1' H12 0.46(4) .
C12 H12 0.922(6) .
C11 H11 0.923(6) .

loop_
_geom_torsion_atom_site_label_1
_geom_torsion_atom_site_label_2
_geom_torsion_atom_site_label_3
_geom_torsion_atom_site_label_4
_geom_torsion
_geom_torsion_site_symmetry_1
_geom_torsion_site_symmetry_2
_geom_torsion_site_symmetry_3
_geom_torsion_site_symmetry_4
C6 C1 C2 C3 -1.3(8) . . . .
C7 C1 C2 C3 -179.0(5) . . . .
C1 C2 C3 C4 0.6(9) . . . .
C2 C3 C4 C5 0.7(10) . . . .
C3 C4 C5 C6 -1.3(10) . . . .
C2 C1 C6 C5 0.8(8) . . . .
C7 C1 C6 C5 178.5(5) . . . .
C4 C5 C6 C1 0.5(9) . . . .
C2 C1 C7 C8 -155.1(5) . . . .
C6 C1 C7 C8 27.3(7) . . . .
C2 C1 C7 N3 24.4(7) . . . .
C6 C1 C7 N3 -153.2(5) . . . .
N3 C7 C8 N1 1.2(5) . . . .
C1 C7 C8 N1 -179.2(5) . . . .
N1 C9 C10 C11 99.5(6) . . . .
N1 C9 C10 C12 -81.8(6) . . . .
C12 C13 C15 C14 -0.8(10) . . . .
C11 C14 C15 C13 -0.4(9) . . . .
C21 C16 C17 C18 0.5(8) . . . .
C22 C16 C17 C18 179.8(5) . . . .
C16 C17 C18 C19 1.9(9) . . . .
C17 C18 C19 C20 -2.4(9) . . . .
C18 C19 C20 C21 0.5(9) . . . .
C19 C20 C21 C16 2.0(9) . . . .
C17 C16 C21 C20 -2.5(8) . . . .
C22 C16 C21 C20 178.2(5) . . . .
C17 C16 C22 N6 -165.5(5) . . . .
C21 C16 C22 N6 13.7(7) . . . .
C17 C16 C22 C23 16.2(8) . . . .
C21 C16 C22 C23 -164.6(5) . . . .
N6 C22 C23 N4 0.5(5) . . . .
C16 C22 C23 N4 179.0(4) . . . .
N4 C24 C25 C29 83.6(6) . . . .
N4 C24 C25 C26 -97.7(6) . . . .
C26 C27 C28 C30 -2.2(10) . . . .
C27 C28 C30 C29 0.5(11) . . . .
C7 C8 N1 N2 -1.6(5) . . . .
C7 C8 N1 C9 -177.4(5) . . . .
C10 C9 N1 C8 112.3(6) . . . .
C10 C9 N1 N2 -63.3(6) . . . .
C8 N1 N2 N3 1.3(5) . . . .
C9 N1 N2 N3 177.7(4) . . . .
N1 N2 N3 C7 -0.5(5) . . . .
C8 C7 N3 N2 -0.5(5) . . . .
C1 C7 N3 N2 179.9(4) . . . .
C22 C23 N4 N5 -1.1(5) . . . .
C22 C23 N4 C24 178.9(5) . . . .
C25 C24 N4 C23 -96.5(6) . . . .
C25 C24 N4 N5 83.5(6) . . . .
C23 N4 N5 N6 1.3(5) . . . .
C24 N4 N5 N6 -178.7(4) . . . .
N4 N5 N6 C22 -0.9(5) . . . .
C23 C22 N6 N5 0.3(6) . . . .
C16 C22 N6 N5 -178.4(4) . . . .
C28 C30 C29 F2' -173.2(6) . . . .
C28 C30 C29 C25 0.5(10) . . . .
C26 C25 C29 F2' 173.7(5) . . . .
C24 C25 C29 F2' -7.5(8) . . . .
C26 C25 C29 C30 0.1(8) . . . .
C24 C25 C29 C30 178.9(6) . . . .
C28 C27 C26 F2 173.7(8) . . . .
C28 C27 C26 C25 2.9(9) . . . .
C29 C25 C26 F2 -173.4(7) . . . .
C24 C25 C26 F2 7.8(9) . . . .
C29 C25 C26 C27 -1.8(8) . . . .
C24 C25 C26 C27 179.5(5) . . . .
C15 C13 C12 F1' 169(2) . . . .
C15 C13 C12 C10 1.8(9) . . . .
C11 C10 C12 F1' -170.9(18) . . . .
C9 C10 C12 F1' 10.3(19) . . . .
C11 C10 C12 C13 -1.6(7) . . . .
C9 C10 C12 C13 179.6(5) . . . .
C15 C14 C11 C10 0.7(9) . . . .
C15 C14 C11 F1 -177.5(5) . . . .
C12 C10 C11 C14 0.3(8) . . . .
C9 C10 C11 C14 179.1(5) . . . .
C12 C10 C11 F1 178.5(5) . . . .
C9 C10 C11 F1 -2.7(8) . . . .
